data_7116076
loop_
_publ_author_name
'Nicholas D. Staudaher'
'Ryan M. Stolley'
'Janis Louie'

_publ_section_title
;
 Synthesis, mechanism of formation, and catalytic activity of Xantphos
 nickel pi-complexes
;
_journal_name_full Chem.Commun.
_journal_page_first 15577
_journal_paper_doi 10.1039/C4cc07590K
_journal_volume 50
_journal_year 2014
_chemical_formula_moiety 'C45 H42 Ni O P2'
_chemical_formula_sum 'C45 H42 Ni O P2'
_chemical_formula_weight 719.44
_chemical_name_systematic 'Xantphos Ni 3-Hexyne'
_chemical_properties_physical 'Air-sensitive, Moisture-sensitive, Oxygen-sensitive'
_space_group_IT_number 14
_symmetry_cell_setting monoclinic
_symmetry_space_group_name_Hall '-P 2yn'
_symmetry_space_group_name_H-M 'P 1 21/n 1'
_atom_sites_solution_hydrogens geom
_atom_sites_solution_primary direct
_atom_sites_solution_secondary difmap
_audit_creation_method SHELXL-97
_cell_angle_alpha 90.00
_cell_angle_beta 93.2001(14)
_cell_angle_gamma 90.00
_cell_formula_units_Z 4
_cell_length_a 13.6794(3)
_cell_length_b 15.0260(3)
_cell_length_c 17.7954(4)
_cell_measurement_reflns_used 6971
_cell_measurement_temperature 150(1)
_cell_measurement_theta_max 26.733
_cell_measurement_theta_min 1.018
_cell_volume 3652.08(14)
_computing_cell_refinement DENZO-SMN
_computing_data_collection 'Nonius COLLECT'
_computing_data_reduction DENZO-SMN
_computing_molecular_graphics 'WinGX, Ortep3'
_computing_structure_refinement 'SHELXL-97 (Sheldrick, 1997)'
_computing_structure_solution SIR97
_diffrn_ambient_temperature 150(1)
_diffrn_measured_fraction_theta_full 0.997
_diffrn_measured_fraction_theta_max 0.997
_diffrn_measurement_device_type 'Nonius KappaCCD Diffractometer'
_diffrn_measurement_method 'Phi and Omega scan'
_diffrn_radiation_monochromator graphite
_diffrn_radiation_source 'fine-focus sealed tube'
_diffrn_radiation_type MoK\a
_diffrn_radiation_wavelength 0.71073
_diffrn_reflns_av_R_equivalents 0.0653
_diffrn_reflns_av_sigmaI/netI 0.0615
_diffrn_reflns_limit_h_max 16
_diffrn_reflns_limit_h_min -17
_diffrn_reflns_limit_k_max 18
_diffrn_reflns_limit_k_min -19
_diffrn_reflns_limit_l_max 22
_diffrn_reflns_limit_l_min -22
_diffrn_reflns_number 29344
_diffrn_reflns_theta_full 27.00
_diffrn_reflns_theta_max 27.00
_diffrn_reflns_theta_min 1.93
_exptl_absorpt_coefficient_mu 0.653
_exptl_absorpt_correction_T_max 0.9083
_exptl_absorpt_correction_T_min 0.8642
_exptl_absorpt_correction_type multi-scan
_exptl_absorpt_process_details 'DENZO-SMN (Otwinowski & Minor, 1997)'
_exptl_crystal_colour yellow
_exptl_crystal_density_diffrn 1.308
_exptl_crystal_density_method 'not measured'
_exptl_crystal_description prism
_exptl_crystal_F_000 1512
_exptl_crystal_size_max 0.23
_exptl_crystal_size_mid 0.23
_exptl_crystal_size_min 0.15
_refine_diff_density_max 0.500
_refine_diff_density_min -0.405
_refine_diff_density_rms 0.094
_refine_ls_extinction_method none
_refine_ls_goodness_of_fit_ref 1.044
_refine_ls_hydrogen_treatment constr
_refine_ls_matrix_type full
_refine_ls_number_parameters 442
_refine_ls_number_reflns 7946
_refine_ls_number_restraints 0
_refine_ls_restrained_S_all 1.044
_refine_ls_R_factor_all 0.0826
_refine_ls_R_factor_gt 0.0423
_refine_ls_shift/su_max 0.001
_refine_ls_shift/su_mean 0.000
_refine_ls_structure_factor_coef Fsqd
_refine_ls_weighting_details 'calc w=1/[\s^2^(Fo^2^)+(0.0131P)^2^+4.9015P] where P=(Fo^2^+2Fc^2^)/3'
_refine_ls_weighting_scheme calc
_refine_ls_wR_factor_gt 0.0713
_refine_ls_wR_factor_ref 0.0843
_reflns_number_gt 5629
_reflns_number_total 7946
_reflns_threshold_expression >2sigma(I)
_cod_data_source_file c4cc07590k3.cif
_cod_data_source_block jl054
_cod_original_sg_symbol_H-M 'P 21/n'
_cod_database_code 7116076

loop_
_symmetry_equiv_pos_as_xyz
'x, y, z'
'-x+1/2, y+1/2, -z+1/2'
'-x, -y, -z'
'x-1/2, -y-1/2, z-1/2'

loop_
_atom_site_label
_atom_site_type_symbol
_atom_site_fract_x
_atom_site_fract_y
_atom_site_fract_z
_atom_site_U_iso_or_equiv
_atom_site_adp_type
_atom_site_occupancy
_atom_site_symmetry_multiplicity
_atom_site_calc_flag
_atom_site_refinement_flags
Ni1 Ni 0.85625(2) 0.20587(2) 0.868413(16) 0.01412(8) Uani 1 1 d .
P1 P 0.77455(4) 0.20034(4) 0.76004(3) 0.01295(13) Uani 1 1 d .
P2 P 0.77645(4) 0.22037(4) 0.96993(3) 0.01452(13) Uani 1 1 d .
O1 O 0.60910(11) 0.22783(10) 0.85822(8) 0.0155(4) Uani 1 1 d .
C1 C 0.57739(17) 0.18100(15) 0.79384(12) 0.0151(5) Uani 1 1 d .
C2 C 0.64572(17) 0.16556(15) 0.74064(12) 0.0151(5) Uani 1 1 d .
C3 C 0.61244(18) 0.12063(17) 0.67525(13) 0.0200(5) Uani 1 1 d .
H3 H 0.6562 0.1098 0.6367 0.024 Uiso 1 1 calc R
C4 C 0.51599(19) 0.09164(17) 0.66614(14) 0.0238(6) Uani 1 1 d .
H4 H 0.4941 0.0625 0.6209 0.029 Uiso 1 1 calc R
C5 C 0.45148(18) 0.10492(17) 0.72248(14) 0.0230(6) Uani 1 1 d .
H5 H 0.3863 0.0832 0.7161 0.028 Uiso 1 1 calc R
C6 C 0.48103(17) 0.14970(16) 0.78820(14) 0.0190(5) Uani 1 1 d .
C7 C 0.41781(18) 0.16598(17) 0.85512(15) 0.0227(6) Uani 1 1 d .
C8 C 0.48523(18) 0.15505(16) 0.92614(14) 0.0200(5) Uani 1 1 d .
C9 C 0.58033(17) 0.18748(15) 0.92402(13) 0.0165(5) Uani 1 1 d .
C10 C 0.65110(17) 0.18081(15) 0.98284(13) 0.0168(5) Uani 1 1 d .
C11 C 0.62148(19) 0.14098(17) 1.04929(14) 0.0222(6) Uani 1 1 d .
H11 H 0.6670 0.1349 1.0913 0.027 Uiso 1 1 calc R
C12 C 0.5265(2) 0.11053(18) 1.05418(14) 0.0270(6) Uani 1 1 d .
H12 H 0.5072 0.0850 1.0999 0.032 Uiso 1 1 calc R
C13 C 0.45936(19) 0.11681(18) 0.99326(14) 0.0251(6) Uani 1 1 d .
H13 H 0.3948 0.0947 0.9974 0.030 Uiso 1 1 calc R
C14 C 0.3796(2) 0.26282(18) 0.85362(16) 0.0317(7) Uani 1 1 d .
H14A H 0.3360 0.2718 0.8087 0.038 Uiso 1 1 calc R
H14B H 0.4350 0.3040 0.8526 0.038 Uiso 1 1 calc R
H14C H 0.3435 0.2740 0.8987 0.038 Uiso 1 1 calc R
C15 C 0.33065(18) 0.1016(2) 0.85412(16) 0.0322(7) Uani 1 1 d .
H15A H 0.2894 0.1106 0.8080 0.039 Uiso 1 1 calc R
H15B H 0.2922 0.1128 0.8980 0.039 Uiso 1 1 calc R
H15C H 0.3548 0.0401 0.8558 0.039 Uiso 1 1 calc R
C16 C 0.77278(17) 0.31030(15) 0.71464(12) 0.0152(5) Uani 1 1 d .
C17 C 0.84926(17) 0.36921(16) 0.73233(13) 0.0176(5) Uani 1 1 d .
H17 H 0.8959 0.3555 0.7722 0.021 Uiso 1 1 calc R
C18 C 0.85790(18) 0.44772(16) 0.69226(13) 0.0189(5) Uani 1 1 d .
H18 H 0.9109 0.4870 0.7044 0.023 Uiso 1 1 calc R
C19 C 0.79008(19) 0.46906(16) 0.63488(14) 0.0222(6) Uani 1 1 d .
H19 H 0.7972 0.5220 0.6065 0.027 Uiso 1 1 calc R
C20 C 0.7114(2) 0.41274(17) 0.61881(15) 0.0271(6) Uani 1 1 d .
H20 H 0.6632 0.4283 0.5806 0.033 Uiso 1 1 calc R
C21 C 0.70291(19) 0.33376(17) 0.65824(14) 0.0232(6) Uani 1 1 d .
H21 H 0.6490 0.2954 0.6467 0.028 Uiso 1 1 calc R
C22 C 0.83323(16) 0.13172(16) 0.68913(12) 0.0149(5) Uani 1 1 d .
C23 C 0.84287(19) 0.04083(17) 0.70354(14) 0.0234(6) Uani 1 1 d .
H23 H 0.8186 0.0168 0.7482 0.028 Uiso 1 1 calc R
C24 C 0.8874(2) -0.01487(19) 0.65369(16) 0.0312(7) Uani 1 1 d .
H24 H 0.8917 -0.0769 0.6635 0.037 Uiso 1 1 calc R
C25 C 0.9253(2) 0.0198(2) 0.58989(16) 0.0360(7) Uani 1 1 d .
H25 H 0.9564 -0.0182 0.5559 0.043 Uiso 1 1 calc R
C26 C 0.9182(2) 0.1102(2) 0.57533(15) 0.0372(7) Uani 1 1 d .
H26 H 0.9453 0.1341 0.5317 0.045 Uiso 1 1 calc R
C27 C 0.87148(19) 0.16605(19) 0.62454(13) 0.0250(6) Uani 1 1 d .
H27 H 0.8658 0.2278 0.6138 0.030 Uiso 1 1 calc R
C28 C 0.76826(18) 0.33396(16) 1.00731(13) 0.0190(5) Uani 1 1 d .
C29 C 0.82961(19) 0.39970(17) 0.98079(14) 0.0243(6) Uani 1 1 d .
H29 H 0.8723 0.3860 0.9421 0.029 Uiso 1 1 calc R
C30 C 0.8285(2) 0.48524(18) 1.01086(16) 0.0331(7) Uani 1 1 d .
H30 H 0.8709 0.5296 0.9928 0.040 Uiso 1 1 calc R
C31 C 0.7661(2) 0.50603(19) 1.06682(17) 0.0378(7) Uani 1 1 d .
H31 H 0.7660 0.5644 1.0874 0.045 Uiso 1 1 calc R
C32 C 0.7041(2) 0.44213(19) 1.09264(17) 0.0355(7) Uani 1 1 d .
H32 H 0.6606 0.4565 1.1307 0.043 Uiso 1 1 calc R
C33 C 0.7051(2) 0.35672(17) 1.06300(15) 0.0266(6) Uani 1 1 d .
H33 H 0.6621 0.3130 1.0810 0.032 Uiso 1 1 calc R
C34 C 0.84163(17) 0.15931(16) 1.04680(13) 0.0160(5) Uani 1 1 d .
C35 C 0.87293(19) 0.19412(18) 1.11651(13) 0.0246(6) Uani 1 1 d .
H35 H 0.8563 0.2535 1.1290 0.029 Uiso 1 1 calc R
C36 C 0.9281(2) 0.1430(2) 1.16766(15) 0.0332(7) Uani 1 1 d .
H36 H 0.9504 0.1683 1.2145 0.040 Uiso 1 1 calc R
C37 C 0.9514(2) 0.0559(2) 1.15178(15) 0.0319(7) Uani 1 1 d .
H37 H 0.9885 0.0211 1.1876 0.038 Uiso 1 1 calc R
C38 C 0.9201(2) 0.02010(19) 1.08350(16) 0.0342(7) Uani 1 1 d .
H38 H 0.9350 -0.0400 1.0721 0.041 Uiso 1 1 calc R
C39 C 0.8670(2) 0.07171(17) 1.03130(15) 0.0292(7) Uani 1 1 d .
H39 H 0.8473 0.0468 0.9838 0.035 Uiso 1 1 calc R
C40 C 1.1504(2) 0.2563(2) 0.97057(16) 0.0337(7) Uani 1 1 d .
H40A H 1.1852 0.2689 1.0190 0.040 Uiso 1 1 calc R
H40B H 1.1582 0.3065 0.9363 0.040 Uiso 1 1 calc R
H40C H 1.1775 0.2024 0.9487 0.040 Uiso 1 1 calc R
C41 C 1.04320(18) 0.2424(2) 0.98232(14) 0.0277(6) Uani 1 1 d .
H41A H 1.0359 0.1926 1.0179 0.033 Uiso 1 1 calc R
H41B H 1.0165 0.2966 1.0053 0.033 Uiso 1 1 calc R
C42 C 0.98517(17) 0.22244(17) 0.91051(13) 0.0199(5) Uani 1 1 d .
C43 C 0.98903(17) 0.20414(18) 0.84138(13) 0.0225(6) Uani 1 1 d .
C44 C 1.0570(2) 0.1882(2) 0.77932(15) 0.0403(8) Uani 1 1 d .
H44A H 1.1093 0.1467 0.7976 0.048 Uiso 1 1 calc R
H44B H 1.0200 0.1592 0.7366 0.048 Uiso 1 1 calc R
C45 C 1.1034(3) 0.2715(3) 0.75171(19) 0.0633(12) Uani 1 1 d .
H45A H 1.1468 0.2566 0.7116 0.076 Uiso 1 1 calc R
H45B H 1.1414 0.2999 0.7934 0.076 Uiso 1 1 calc R
H45C H 1.0522 0.3123 0.7321 0.076 Uiso 1 1 calc R

loop_
_atom_site_aniso_label
_atom_site_aniso_U_11
_atom_site_aniso_U_22
_atom_site_aniso_U_33
_atom_site_aniso_U_23
_atom_site_aniso_U_13
_atom_site_aniso_U_12
Ni1 0.01178(15) 0.01993(16) 0.01068(14) 0.00050(13) 0.00081(11) 0.00059(13)
P1 0.0122(3) 0.0155(3) 0.0112(3) 0.0010(3) 0.0009(2) -0.0002(3)
P2 0.0150(3) 0.0163(3) 0.0123(3) -0.0005(3) 0.0021(2) -0.0006(3)
O1 0.0135(8) 0.0170(9) 0.0164(8) 0.0018(7) 0.0039(7) -0.0016(7)
C1 0.0148(12) 0.0137(12) 0.0163(12) 0.0038(10) -0.0040(9) 0.0025(9)
C2 0.0158(12) 0.0135(12) 0.0156(12) 0.0054(10) -0.0012(10) -0.0010(10)
C3 0.0219(13) 0.0230(13) 0.0151(12) 0.0027(11) -0.0002(10) -0.0012(11)
C4 0.0246(14) 0.0254(14) 0.0203(13) -0.0002(11) -0.0085(11) -0.0037(11)
C5 0.0152(13) 0.0249(14) 0.0280(14) 0.0064(12) -0.0064(11) -0.0029(11)
C6 0.0143(12) 0.0160(12) 0.0266(13) 0.0074(11) -0.0005(10) 0.0008(10)
C7 0.0126(12) 0.0235(13) 0.0323(14) 0.0032(12) 0.0040(11) 0.0004(11)
C8 0.0150(12) 0.0194(13) 0.0259(13) -0.0008(11) 0.0058(10) 0.0025(10)
C9 0.0177(12) 0.0130(12) 0.0194(12) 0.0001(10) 0.0077(10) 0.0020(10)
C10 0.0181(12) 0.0149(12) 0.0179(12) -0.0017(10) 0.0062(10) 0.0012(10)
C11 0.0238(14) 0.0261(14) 0.0170(12) 0.0004(11) 0.0051(10) -0.0020(11)
C12 0.0307(15) 0.0304(15) 0.0211(13) 0.0020(12) 0.0112(11) -0.0057(13)
C13 0.0182(13) 0.0275(14) 0.0308(15) 0.0014(12) 0.0128(11) -0.0032(11)
C14 0.0210(14) 0.0323(16) 0.0422(17) 0.0067(13) 0.0063(13) 0.0075(12)
C15 0.0135(13) 0.0422(18) 0.0410(17) 0.0053(14) 0.0022(12) -0.0044(12)
C16 0.0160(12) 0.0163(12) 0.0137(11) 0.0020(10) 0.0035(9) 0.0007(10)
C17 0.0140(12) 0.0191(13) 0.0199(12) -0.0013(11) 0.0026(10) 0.0013(10)
C18 0.0173(13) 0.0157(12) 0.0243(13) -0.0037(11) 0.0066(10) -0.0035(10)
C19 0.0308(15) 0.0120(12) 0.0244(13) 0.0040(11) 0.0068(11) 0.0013(11)
C20 0.0302(15) 0.0226(14) 0.0275(14) 0.0089(12) -0.0079(12) -0.0002(12)
C21 0.0227(14) 0.0201(13) 0.0260(14) 0.0027(11) -0.0054(11) -0.0062(11)
C22 0.0117(12) 0.0212(13) 0.0117(11) -0.0007(10) -0.0010(9) -0.0012(10)
C23 0.0230(14) 0.0255(14) 0.0222(13) 0.0021(11) 0.0054(11) 0.0016(12)
C24 0.0322(16) 0.0242(15) 0.0376(16) -0.0043(13) 0.0051(13) 0.0067(13)
C25 0.0381(18) 0.0416(18) 0.0294(16) -0.0127(14) 0.0102(13) 0.0118(14)
C26 0.0434(19) 0.049(2) 0.0201(14) 0.0021(14) 0.0145(13) 0.0082(15)
C27 0.0262(15) 0.0305(15) 0.0187(13) 0.0023(12) 0.0056(11) 0.0009(12)
C28 0.0213(13) 0.0164(12) 0.0193(12) 0.0006(11) -0.0006(10) 0.0032(10)
C29 0.0268(15) 0.0203(13) 0.0253(14) 0.0020(11) -0.0016(11) -0.0004(11)
C30 0.0396(18) 0.0180(14) 0.0411(17) 0.0046(13) -0.0042(14) -0.0052(13)
C31 0.050(2) 0.0200(15) 0.0421(18) -0.0092(14) -0.0051(15) 0.0065(14)
C32 0.0403(18) 0.0276(16) 0.0391(17) -0.0073(14) 0.0053(14) 0.0092(14)
C33 0.0306(15) 0.0203(14) 0.0294(15) -0.0033(12) 0.0074(12) 0.0016(12)
C34 0.0155(12) 0.0177(13) 0.0151(12) 0.0008(10) 0.0034(10) -0.0034(10)
C35 0.0300(14) 0.0240(14) 0.0194(12) -0.0050(12) -0.0010(11) 0.0024(12)
C36 0.0389(17) 0.0426(18) 0.0171(13) -0.0033(13) -0.0073(12) 0.0025(14)
C37 0.0331(16) 0.0355(17) 0.0259(15) 0.0105(13) -0.0078(12) 0.0026(13)
C38 0.0434(18) 0.0189(14) 0.0389(17) 0.0021(13) -0.0105(14) 0.0051(13)
C39 0.0400(17) 0.0215(14) 0.0245(14) -0.0061(12) -0.0121(12) 0.0041(13)
C40 0.0226(15) 0.0498(19) 0.0285(15) -0.0016(14) -0.0013(12) -0.0112(13)
C41 0.0198(14) 0.0430(17) 0.0199(13) -0.0029(12) -0.0022(11) 0.0000(12)
C42 0.0136(12) 0.0263(14) 0.0197(12) 0.0016(11) -0.0001(10) 0.0015(10)
C43 0.0113(12) 0.0347(15) 0.0214(13) -0.0002(12) 0.0005(10) 0.0024(12)
C44 0.0154(14) 0.080(3) 0.0258(14) -0.0099(16) 0.0045(11) -0.0009(15)
C45 0.044(2) 0.100(3) 0.048(2) 0.034(2) 0.0281(17) 0.021(2)

loop_
_atom_type_symbol
_atom_type_description
_atom_type_scat_dispersion_real
_atom_type_scat_dispersion_imag
_atom_type_scat_source
C C 0.0033 0.0016 'International Tables Vol C Tables 4.2.6.8 and 6.1.1.4'
H H 0.0000 0.0000 'International Tables Vol C Tables 4.2.6.8 and 6.1.1.4'
O O 0.0106 0.0060 'International Tables Vol C Tables 4.2.6.8 and 6.1.1.4'
P P 0.1023 0.0942 'International Tables Vol C Tables 4.2.6.8 and 6.1.1.4'
Ni Ni 0.3393 1.1124 'International Tables Vol C Tables 4.2.6.8 and 6.1.1.4'

loop_
_geom_angle_atom_site_label_1
_geom_angle_atom_site_label_2
_geom_angle_atom_site_label_3
_geom_angle
C42 Ni1 C43 38.89(10)
C42 Ni1 P2 99.09(7)
C43 Ni1 P2 137.87(7)
C42 Ni1 P1 140.94(8)
C43 Ni1 P1 103.03(7)
P2 Ni1 P1 118.92(3)
C16 P1 C22 101.36(10)
C16 P1 C2 100.52(10)
C22 P1 C2 99.23(10)
C16 P1 Ni1 110.41(8)
C22 P1 Ni1 113.93(7)
C2 P1 Ni1 127.75(7)
C34 P2 C28 103.37(11)
C34 P2 C10 99.36(11)
C28 P2 C10 100.29(11)
C34 P2 Ni1 108.88(8)
C28 P2 Ni1 115.96(8)
C10 P2 Ni1 125.86(8)
C1 O1 C9 112.42(17)
C2 C1 O1 117.1(2)
C2 C1 C6 124.3(2)
O1 C1 C6 118.6(2)
C1 C2 C3 116.6(2)
C1 C2 P1 119.75(17)
C3 C2 P1 123.58(18)
C4 C3 C2 120.7(2)
C4 C3 H3 119.6
C2 C3 H3 119.6
C5 C4 C3 120.6(2)
C5 C4 H4 119.7
C3 C4 H4 119.7
C4 C5 C6 120.7(2)
C4 C5 H5 119.6
C6 C5 H5 119.6
C5 C6 C1 116.9(2)
C5 C6 C7 125.6(2)
C1 C6 C7 117.5(2)
C6 C7 C8 106.54(19)
C6 C7 C15 111.3(2)
C8 C7 C15 111.9(2)
C6 C7 C14 110.0(2)
C8 C7 C14 107.6(2)
C15 C7 C14 109.4(2)
C13 C8 C9 116.8(2)
C13 C8 C7 125.7(2)
C9 C8 C7 117.4(2)
C10 C9 C8 124.6(2)
C10 C9 O1 116.5(2)
C8 C9 O1 118.9(2)
C9 C10 C11 116.3(2)
C9 C10 P2 119.83(17)
C11 C10 P2 123.84(19)
C12 C11 C10 120.6(2)
C12 C11 H11 119.7
C10 C11 H11 119.7
C13 C12 C11 120.8(2)
C13 C12 H12 119.6
C11 C12 H12 119.6
C12 C13 C8 120.8(2)
C12 C13 H13 119.6
C8 C13 H13 119.6
C7 C14 H14A 109.5
C7 C14 H14B 109.5
H14A C14 H14B 109.5
C7 C14 H14C 109.5
H14A C14 H14C 109.5
H14B C14 H14C 109.5
C7 C15 H15A 109.5
C7 C15 H15B 109.5
H15A C15 H15B 109.5
C7 C15 H15C 109.5
H15A C15 H15C 109.5
H15B C15 H15C 109.5
C21 C16 C17 118.6(2)
C21 C16 P1 122.41(18)
C17 C16 P1 118.71(17)
C18 C17 C16 120.6(2)
C18 C17 H17 119.7
C16 C17 H17 119.7
C19 C18 C17 120.4(2)
C19 C18 H18 119.8
C17 C18 H18 119.8
C18 C19 C20 119.6(2)
C18 C19 H19 120.2
C20 C19 H19 120.2
C19 C20 C21 120.3(2)
C19 C20 H20 119.9
C21 C20 H20 119.9
C20 C21 C16 120.5(2)
C20 C21 H21 119.7
C16 C21 H21 119.7
C27 C22 C23 118.7(2)
C27 C22 P1 123.79(19)
C23 C22 P1 117.47(18)
C24 C23 C22 121.0(2)
C24 C23 H23 119.5
C22 C23 H23 119.5
C25 C24 C23 119.9(3)
C25 C24 H24 120.0
C23 C24 H24 120.0
C24 C25 C26 120.0(3)
C24 C25 H25 120.0
C26 C25 H25 120.0
C25 C26 C27 120.2(3)
C25 C26 H26 119.9
C27 C26 H26 119.9
C22 C27 C26 120.2(3)
C22 C27 H27 119.9
C26 C27 H27 119.9
C33 C28 C29 118.4(2)
C33 C28 P2 122.57(19)
C29 C28 P2 119.02(19)
C30 C29 C28 120.3(3)
C30 C29 H29 119.9
C28 C29 H29 119.9
C31 C30 C29 120.3(3)
C31 C30 H30 119.8
C29 C30 H30 119.8
C32 C31 C30 120.0(3)
C32 C31 H31 120.0
C30 C31 H31 120.0
C31 C32 C33 119.9(3)
C31 C32 H32 120.1
C33 C32 H32 120.1
C32 C33 C28 121.2(3)
C32 C33 H33 119.4
C28 C33 H33 119.4
C35 C34 C39 117.7(2)
C35 C34 P2 126.07(19)
C39 C34 P2 116.15(18)
C36 C35 C34 120.5(2)
C36 C35 H35 119.7
C34 C35 H35 119.7
C37 C36 C35 121.0(2)
C37 C36 H36 119.5
C35 C36 H36 119.5
C38 C37 C36 119.2(3)
C38 C37 H37 120.4
C36 C37 H37 120.4
C37 C38 C39 119.9(3)
C37 C38 H38 120.0
C39 C38 H38 120.0
C38 C39 C34 121.6(2)
C38 C39 H39 119.2
C34 C39 H39 119.2
C41 C40 H40A 109.5
C41 C40 H40B 109.5
H40A C40 H40B 109.5
C41 C40 H40C 109.5
H40A C40 H40C 109.5
H40B C40 H40C 109.5
C42 C41 C40 112.5(2)
C42 C41 H41A 109.1
C40 C41 H41A 109.1
C42 C41 H41B 109.1
C40 C41 H41B 109.1
H41A C41 H41B 107.8
C43 C42 C41 145.6(2)
C43 C42 Ni1 71.04(15)
C41 C42 Ni1 143.32(18)
C42 C43 C44 144.2(2)
C42 C43 Ni1 70.07(15)
C44 C43 Ni1 145.69(19)
C45 C44 C43 113.5(3)
C45 C44 H44A 108.9
C43 C44 H44A 108.9
C45 C44 H44B 108.9
C43 C44 H44B 108.9
H44A C44 H44B 107.7
C44 C45 H45A 109.5
C44 C45 H45B 109.5
H45A C45 H45B 109.5
C44 C45 H45C 109.5
H45A C45 H45C 109.5
H45B C45 H45C 109.5

loop_
_geom_bond_atom_site_label_1
_geom_bond_atom_site_label_2
_geom_bond_distance
Ni1 C42 1.894(2)
Ni1 C43 1.905(2)
Ni1 P2 2.1732(6)
Ni1 P1 2.1758(6)
P1 C16 1.839(2)
P1 C22 1.847(2)
P1 C2 1.852(2)
P2 C34 1.836(2)
P2 C28 1.838(2)
P2 C10 1.841(2)
O1 C1 1.393(3)
O1 C9 1.395(3)
C1 C2 1.386(3)
C1 C6 1.398(3)
C2 C3 1.399(3)
C3 C4 1.390(3)
C3 H3 0.9500
C4 C5 1.387(4)
C4 H4 0.9500
C5 C6 1.390(3)
C5 H5 0.9500
C6 C7 1.530(3)
C7 C8 1.531(3)
C7 C15 1.535(3)
C7 C14 1.546(4)
C8 C13 1.389(3)
C8 C9 1.392(3)
C9 C10 1.389(3)
C10 C11 1.405(3)
C11 C12 1.385(4)
C11 H11 0.9500
C12 C13 1.384(4)
C12 H12 0.9500
C13 H13 0.9500
C14 H14A 0.9800
C14 H14B 0.9800
C14 H14C 0.9800
C15 H15A 0.9800
C15 H15B 0.9800
C15 H15C 0.9800
C16 C21 1.392(3)
C16 C17 1.393(3)
C17 C18 1.387(3)
C17 H17 0.9500
C18 C19 1.379(3)
C18 H18 0.9500
C19 C20 1.386(4)
C19 H19 0.9500
C20 C21 1.387(3)
C20 H20 0.9500
C21 H21 0.9500
C22 C27 1.389(3)
C22 C23 1.394(3)
C23 C24 1.385(4)
C23 H23 0.9500
C24 C25 1.377(4)
C24 H24 0.9500
C25 C26 1.384(4)
C25 H25 0.9500
C26 C27 1.394(4)
C26 H26 0.9500
C27 H27 0.9500
C28 C33 1.393(3)
C28 C29 1.395(3)
C29 C30 1.393(4)
C29 H29 0.9500
C30 C31 1.384(4)
C30 H30 0.9500
C31 C32 1.377(4)
C31 H31 0.9500
C32 C33 1.388(4)
C32 H32 0.9500
C33 H33 0.9500
C34 C35 1.392(3)
C34 C39 1.393(3)
C35 C36 1.382(4)
C35 H35 0.9500
C36 C37 1.380(4)
C36 H36 0.9500
C37 C38 1.375(4)
C37 H37 0.9500
C38 C39 1.385(4)
C38 H38 0.9500
C39 H39 0.9500
C40 C41 1.507(4)
C40 H40A 0.9800
C40 H40B 0.9800
C40 H40C 0.9800
C41 C42 1.497(3)
C41 H41A 0.9900
C41 H41B 0.9900
C42 C43 1.265(3)
C43 C44 1.502(3)
C44 C45 1.498(5)
C44 H44A 0.9900
C44 H44B 0.9900
C45 H45A 0.9800
C45 H45B 0.9800
C45 H45C 0.9800

loop_
_geom_torsion_atom_site_label_1
_geom_torsion_atom_site_label_2
_geom_torsion_atom_site_label_3
_geom_torsion_atom_site_label_4
_geom_torsion
C42 Ni1 P1 C16 -67.50(15)
C43 Ni1 P1 C16 -78.12(12)
P2 Ni1 P1 C16 97.82(8)
C42 Ni1 P1 C22 45.75(16)
C43 Ni1 P1 C22 35.14(12)
P2 Ni1 P1 C22 -148.92(9)
C42 Ni1 P1 C2 170.19(16)
C43 Ni1 P1 C2 159.57(13)
P2 Ni1 P1 C2 -24.49(10)
C42 Ni1 P2 C34 -43.04(11)
C43 Ni1 P2 C34 -39.64(15)
P1 Ni1 P2 C34 146.26(8)
C42 Ni1 P2 C28 72.96(12)
C43 Ni1 P2 C28 76.36(16)
P1 Ni1 P2 C28 -97.74(9)
C42 Ni1 P2 C10 -160.38(12)
C43 Ni1 P2 C10 -156.98(15)
P1 Ni1 P2 C10 28.92(10)
C9 O1 C1 C2 -132.8(2)
C9 O1 C1 C6 44.7(3)
O1 C1 C2 C3 -178.3(2)
C6 C1 C2 C3 4.4(3)
O1 C1 C2 P1 4.0(3)
C6 C1 C2 P1 -173.33(18)
C16 P1 C2 C1 -94.45(19)
C22 P1 C2 C1 162.08(19)
Ni1 P1 C2 C1 31.9(2)
C16 P1 C2 C3 88.0(2)
C22 P1 C2 C3 -15.5(2)
Ni1 P1 C2 C3 -145.68(17)
C1 C2 C3 C4 -1.5(3)
P1 C2 C3 C4 176.10(19)
C2 C3 C4 C5 -1.5(4)
C3 C4 C5 C6 1.9(4)
C4 C5 C6 C1 0.7(4)
C4 C5 C6 C7 -178.1(2)
C2 C1 C6 C5 -4.0(3)
O1 C1 C6 C5 178.7(2)
C2 C1 C6 C7 174.9(2)
O1 C1 C6 C7 -2.4(3)
C5 C6 C7 C8 141.5(2)
C1 C6 C7 C8 -37.2(3)
C5 C6 C7 C15 19.3(3)
C1 C6 C7 C15 -159.5(2)
C5 C6 C7 C14 -102.1(3)
C1 C6 C7 C14 79.1(3)
C6 C7 C8 C13 -142.7(2)
C15 C7 C8 C13 -20.9(4)
C14 C7 C8 C13 99.3(3)
C6 C7 C8 C9 38.5(3)
C15 C7 C8 C9 160.3(2)
C14 C7 C8 C9 -79.5(3)
C13 C8 C9 C10 2.8(4)
C7 C8 C9 C10 -178.3(2)
C13 C8 C9 O1 -178.9(2)
C7 C8 C9 O1 0.0(3)
C1 O1 C9 C10 135.0(2)
C1 O1 C9 C8 -43.5(3)
C8 C9 C10 C11 -2.3(4)
O1 C9 C10 C11 179.3(2)
C8 C9 C10 P2 176.05(19)
O1 C9 C10 P2 -2.3(3)
C34 P2 C10 C9 -160.22(19)
C28 P2 C10 C9 94.2(2)
Ni1 P2 C10 C9 -38.6(2)
C34 P2 C10 C11 18.0(2)
C28 P2 C10 C11 -87.6(2)
Ni1 P2 C10 C11 139.58(18)
C9 C10 C11 C12 0.1(4)
P2 C10 C11 C12 -178.2(2)
C10 C11 C12 C13 1.5(4)
C11 C12 C13 C8 -1.0(4)
C9 C8 C13 C12 -1.0(4)
C7 C8 C13 C12 -179.9(2)
C22 P1 C16 C21 79.6(2)
C2 P1 C16 C21 -22.2(2)
Ni1 P1 C16 C21 -159.35(18)
C22 P1 C16 C17 -94.33(19)
C2 P1 C16 C17 163.92(18)
Ni1 P1 C16 C17 26.7(2)
C21 C16 C17 C18 -2.8(4)
P1 C16 C17 C18 171.31(18)
C16 C17 C18 C19 0.8(4)
C17 C18 C19 C20 1.8(4)
C18 C19 C20 C21 -2.4(4)
C19 C20 C21 C16 0.4(4)
C17 C16 C21 C20 2.3(4)
P1 C16 C21 C20 -171.7(2)
C16 P1 C22 C27 5.7(2)
C2 P1 C22 C27 108.5(2)
Ni1 P1 C22 C27 -112.9(2)
C16 P1 C22 C23 -177.10(19)
C2 P1 C22 C23 -74.3(2)
Ni1 P1 C22 C23 64.3(2)
C27 C22 C23 C24 -1.7(4)
P1 C22 C23 C24 -179.0(2)
C22 C23 C24 C25 1.9(4)
C23 C24 C25 C26 -0.6(4)
C24 C25 C26 C27 -0.9(5)
C23 C22 C27 C26 0.2(4)
P1 C22 C27 C26 177.4(2)
C25 C26 C27 C22 1.1(4)
C34 P2 C28 C33 -73.2(2)
C10 P2 C28 C33 29.1(2)
Ni1 P2 C28 C33 167.77(18)
C34 P2 C28 C29 104.8(2)
C10 P2 C28 C29 -152.9(2)
Ni1 P2 C28 C29 -14.3(2)
C33 C28 C29 C30 1.3(4)
P2 C28 C29 C30 -176.7(2)
C28 C29 C30 C31 -0.5(4)
C29 C30 C31 C32 -0.5(4)
C30 C31 C32 C33 0.7(5)
C31 C32 C33 C28 0.1(4)
C29 C28 C33 C32 -1.1(4)
P2 C28 C33 C32 176.9(2)
C28 P2 C34 C35 1.7(2)
C10 P2 C34 C35 -101.3(2)
Ni1 P2 C34 C35 125.5(2)
C28 P2 C34 C39 -174.0(2)
C10 P2 C34 C39 83.0(2)
Ni1 P2 C34 C39 -50.2(2)
C39 C34 C35 C36 0.7(4)
P2 C34 C35 C36 -174.9(2)
C34 C35 C36 C37 -1.6(4)
C35 C36 C37 C38 0.9(5)
C36 C37 C38 C39 0.7(5)
C37 C38 C39 C34 -1.7(5)
C35 C34 C39 C38 1.0(4)
P2 C34 C39 C38 177.0(2)
C40 C41 C42 C43 9.3(6)
C40 C41 C42 Ni1 -173.2(3)
P2 Ni1 C42 C43 176.36(16)
P1 Ni1 C42 C43 -16.6(2)
C43 Ni1 C42 C41 -178.5(4)
P2 Ni1 C42 C41 -2.1(3)
P1 Ni1 C42 C41 164.9(3)
C41 C42 C43 C44 0.5(8)
Ni1 C42 C43 C44 -177.9(5)
C41 C42 C43 Ni1 178.4(5)
P2 Ni1 C43 C42 -5.4(2)
P1 Ni1 C43 C42 169.34(15)
C42 Ni1 C43 C44 177.9(5)
P2 Ni1 C43 C44 172.5(3)
P1 Ni1 C43 C44 -12.8(4)
C42 C43 C44 C45 -74.4(5)
Ni1 C43 C44 C45 109.1(4)
